data_7207687
loop_
_publ_author_name
'Creff, Ga\"elle'
'Arrachart, Guilhem'
'Hermet, Patrick'
'Wadepohl, Hubert'
'Almairac, Robert'
'Maurin, David'
'Sauvajol, Jean-Louis'
'Carcel, Carole'
'Moreau, Jo\"el J E'
'Dieudonn\'e, Philippe'
'Man, Michel Wong Chi'
'Bantignies, Jean-Louis'

_publ_section_title
;
 Investigation on the vibrational and structural properties of a
 self-structured bridged silsesquioxane.
;
_journal_issue 16
_journal_name_full 'Physical chemistry chemical physics : PCCP'
_journal_page_first 5672
_journal_page_last 5679
_journal_paper_doi 10.1039/c2cp40250e
_journal_volume 14
_journal_year 2012
_chemical_formula_sum 'C15 H28 N4 O5 Si'
_chemical_formula_weight 372.50
_space_group_IT_number 148
_symmetry_cell_setting trigonal
_symmetry_Int_Tables_number 148
_symmetry_space_group_name_Hall '-R 3'
_symmetry_space_group_name_H-M 'R -3 :H'
_atom_sites_solution_hydrogens geom
_atom_sites_solution_primary dual
_atom_sites_solution_secondary difmap
_audit_block_code michel
_audit_creation_method SHELXL-97
_cell_angle_alpha 90.00
_cell_angle_beta 90.00
_cell_angle_gamma 120.00
_cell_formula_units_Z 18
_cell_length_a 35.463(3)
_cell_length_b 35.463(3)
_cell_length_c 7.8005(9)
_cell_measurement_reflns_used 5773
_cell_measurement_temperature 100(2)
_cell_measurement_theta_max 28.95
_cell_measurement_theta_min 2.30
_cell_volume 8495.8(14)
_computing_cell_refinement
;
SAINT (Bruker AXS, 1997-2008). Includes estimated systematic errors
of the unit cell constants from Monte Carlo simulations.
;
_computing_data_collection 'SMART-5.631 (Bruker AXS, 2003)'
_computing_data_reduction 'SAINT (Bruker AXS, 1997-2008); SADABS (Bruker AXS, 2008)'
_computing_publication_material 'SHELXL-97 (Sheldrick, 1997)'
_computing_structure_refinement 'SHELXL-97 (Sheldrick, 1997)'
_computing_structure_solution 'SIR2004 (Giacovazzo et al., 2004)'
_diffrn_ambient_environment 'perfluoro polyether oil'
_diffrn_ambient_temperature 100(2)
_diffrn_detector 'CCD plate'
_diffrn_detector_area_resol_mean 8.19
_diffrn_detector_type CCD-PXL-KAF2
_diffrn_measured_fraction_theta_full 1.000
_diffrn_measured_fraction_theta_max 1.000
_diffrn_measurement_device 'three-circle diffractometer'
_diffrn_measurement_device_type 'Bruker AXS Smart 1000'
_diffrn_measurement_method '\f- and \w-scans'
_diffrn_measurement_specimen_support 'polyimid foil'
_diffrn_radiation_monochromator graphite
_diffrn_radiation_probe x-ray
_diffrn_radiation_type MoK\a
_diffrn_radiation_wavelength 0.71073
_diffrn_reflns_av_R_equivalents 0.0475
_diffrn_reflns_av_sigmaI/netI 0.0255
_diffrn_reflns_limit_h_max 20
_diffrn_reflns_limit_h_min -41
_diffrn_reflns_limit_k_max 42
_diffrn_reflns_limit_k_min 0
_diffrn_reflns_limit_l_max 9
_diffrn_reflns_limit_l_min 0
_diffrn_reflns_number 96145
_diffrn_reflns_theta_full 25.03
_diffrn_reflns_theta_max 25.03
_diffrn_reflns_theta_min 1.99
_diffrn_source 'fine-focus sealed tube'
_exptl_absorpt_coefficient_mu 0.157
_exptl_absorpt_correction_T_max 0.7463
_exptl_absorpt_correction_T_min 0.6628
_exptl_absorpt_correction_type multi-scan
_exptl_absorpt_process_details
;
multi-scan from symmetry-related measurements (Blessing 1995)
SADABS (Sheldrick & Bruker AXS, 2004-2008)
;
_exptl_crystal_colour colourless
_exptl_crystal_density_diffrn 1.311
_exptl_crystal_density_method 'not measured'
_exptl_crystal_description irregular
_exptl_crystal_F_000 3600
_exptl_crystal_size_max 0.30
_exptl_crystal_size_mid 0.20
_exptl_crystal_size_min 0.20
_refine_diff_density_max 2.734
_refine_diff_density_min -0.774
_refine_diff_density_rms 0.208
_refine_ls_abs_structure_details 'Flack H D (1983), Acta Cryst. A39, 876-881'
_refine_ls_extinction_method none
_refine_ls_goodness_of_fit_ref 2.928
_refine_ls_hydrogen_treatment constr
_refine_ls_matrix_type full
_refine_ls_number_parameters 167
_refine_ls_number_reflns 3353
_refine_ls_number_restraints 18
_refine_ls_restrained_S_all 2.940
_refine_ls_R_factor_all 0.3174
_refine_ls_R_factor_gt 0.2631
_refine_ls_shift/su_max 0.000
_refine_ls_shift/su_mean 0.000
_refine_ls_structure_factor_coef Fsqd
_refine_ls_weighting_details 'calc w=1/[\s^2^(Fo^2^)+(0.2000P)^2^+0.0000P] where P=(Fo^2^+2Fc^2^)/3'
_refine_ls_weighting_scheme calc
_refine_ls_wR_factor_gt 0.6365
_refine_ls_wR_factor_ref 0.6768
_reflns_number_gt 1951
_reflns_number_total 3353
_reflns_threshold_expression >2sigma(I)
_cod_data_source_file c2cp40250e.txt
_cod_data_source_block ex_mw1
_cod_original_cell_volume 8495.6(14)
_cod_original_sg_symbol_H-M 'R -3'
_cod_database_code 7207687

loop_
_symmetry_equiv_pos_as_xyz
'x, y, z'
'-y, x-y, z'
'-x+y, -x, z'
'x+2/3, y+1/3, z+1/3'
'-y+2/3, x-y+1/3, z+1/3'
'-x+y+2/3, -x+1/3, z+1/3'
'x+1/3, y+2/3, z+2/3'
'-y+1/3, x-y+2/3, z+2/3'
'-x+y+1/3, -x+2/3, z+2/3'
'-x, -y, -z'
'y, -x+y, -z'
'x-y, x, -z'
'-x+2/3, -y+1/3, -z+1/3'
'y+2/3, -x+y+1/3, -z+1/3'
'x-y+2/3, x+1/3, -z+1/3'
'-x+1/3, -y+2/3, -z+2/3'
'y+1/3, -x+y+2/3, -z+2/3'
'x-y+1/3, x+2/3, -z+2/3'

loop_
_atom_site_label
_atom_site_type_symbol
_atom_site_fract_x
_atom_site_fract_y
_atom_site_fract_z
_atom_site_U_iso_or_equiv
_atom_site_adp_type
_atom_site_occupancy
_atom_site_symmetry_multiplicity
_atom_site_calc_flag
_atom_site_refinement_flags
O1 O 0.0692(3) 0.3429(3) -0.1898(9) 0.087(2) Uani 1 1 d .
C11 C 0.0360(4) 0.2750(5) 0.3737(15) 0.098(4) Uani 1 1 d .
H11A H 0.0281 0.2443 0.3826 0.146 Uiso 1 1 calc R
H11B H 0.0095 0.2770 0.3663 0.146 Uiso 1 1 calc R
H11C H 0.0527 0.2908 0.4751 0.146 Uiso 1 1 calc R
O2 O 0.1573(2) 0.2748(2) 0.3223(7) 0.077(2) Uani 1 1 d .
N1 N 0.1020(3) 0.2958(2) 0.2060(9) 0.063(2) Uani 1 1 d .
H1 H 0.1104 0.2859 0.2928 0.076 Uiso 1 1 calc R
N2 N 0.1166(3) 0.3264(3) -0.0685(10) 0.076(3) Uani 1 1 d .
N3 N 0.1652(3) 0.3106(3) 0.0636(8) 0.067(2) Uani 1 1 d .
H3 H 0.1830 0.3237 -0.0227 0.080 Uiso 1 1 calc R
N4 N 0.2148(3) 0.2896(3) 0.1424(9) 0.070(2) Uani 1 1 d .
H4N H 0.2290 0.3029 0.0486 0.085 Uiso 1 1 calc R
C1 C 0.0634(3) 0.2947(3) 0.2139(12) 0.071(3) Uani 1 1 d .
C2 C 0.1280(3) 0.3119(3) 0.0655(9) 0.060(2) Uani 1 1 d .
C3 C 0.0790(4) 0.3268(4) -0.0678(12) 0.074(3) Uani 1 1 d .
C4 C 0.0509(4) 0.3118(3) 0.0818(12) 0.076(3) Uani 1 1 d .
H4 H 0.0251 0.3137 0.0881 0.091 Uiso 1 1 calc R
C5 C 0.1784(4) 0.2908(3) 0.1834(11) 0.069(3) Uani 1 1 d .
C6 C 0.2318(4) 0.2670(4) 0.2478(14) 0.086(3) Uani 1 1 d D
H6A H 0.2094 0.2491 0.3340 0.103 Uiso 1 1 calc R
H6B H 0.2577 0.2891 0.3108 0.103 Uiso 1 1 calc R
Si1 Si 0.1829(3) 0.1367(3) 0.0730(11) 0.182(3) Uiso 1 1 d D
O4 O 0.1374(5) 0.1086(6) 0.168(2) 0.197(7) Uiso 1 1 d D
C31 C 0.2316(6) 0.1182(5) 0.2767(19) 0.120(5) Uiso 1 1 d D
H31A H 0.2166 0.1257 0.3660 0.144 Uiso 1 1 calc R
H31B H 0.2633 0.1377 0.2913 0.144 Uiso 1 1 calc R
C32 C 0.2207(7) 0.0713(5) 0.302(3) 0.145(6) Uiso 1 1 d D
H32A H 0.2021 0.0533 0.2081 0.218 Uiso 1 1 calc R
H32B H 0.2055 0.0604 0.4113 0.218 Uiso 1 1 calc R
H32C H 0.2477 0.0700 0.3031 0.218 Uiso 1 1 calc R
O3 O 0.2196(6) 0.1251(6) 0.120(2) 0.215(7) Uiso 1 1 d D
O5 O 0.1773(6) 0.1362(8) -0.131(2) 0.271(11) Uiso 1 1 d D
C51 C 0.1767(7) 0.1099(8) -0.259(3) 0.164(8) Uiso 1 1 d D
H51A H 0.1913 0.0937 -0.2231 0.197 Uiso 1 1 calc R
H51B H 0.1915 0.1273 -0.3627 0.197 Uiso 1 1 calc R
C7 C 0.2445(11) 0.2374(12) 0.150(11) 0.52(5) Uiso 1 1 d D
H7A H 0.2568 0.2498 0.0357 0.625 Uiso 1 1 calc R
H7B H 0.2662 0.2334 0.2147 0.625 Uiso 1 1 calc R
C52 C 0.1280(12) 0.078(2) -0.297(13) 0.59(7) Uiso 1 1 d D
H52A H 0.1106 0.0904 -0.2512 0.882 Uiso 1 1 calc R
H52B H 0.1191 0.0502 -0.2418 0.882 Uiso 1 1 calc R
H52C H 0.1236 0.0741 -0.4208 0.882 Uiso 1 1 calc R
C41 C 0.1086(10) 0.0651(7) 0.175(4) 0.227(12) Uiso 1 1 d D
H41A H 0.1232 0.0511 0.2330 0.272 Uiso 1 1 calc R
H41B H 0.1026 0.0540 0.0555 0.272 Uiso 1 1 calc R
C42 C 0.0645(11) 0.0496(14) 0.264(5) 0.295(19) Uiso 1 1 d D
H42A H 0.0506 0.0651 0.2157 0.442 Uiso 1 1 calc R
H42B H 0.0693 0.0556 0.3871 0.442 Uiso 1 1 calc R
H42C H 0.0458 0.0182 0.2459 0.442 Uiso 1 1 calc R
C8 C 0.2015(11) 0.1941(6) 0.132(5) 0.31(2) Uiso 1 1 d D
H8A H 0.1846 0.2018 0.0520 0.376 Uiso 1 1 calc R
H8B H 0.1877 0.1911 0.2450 0.376 Uiso 1 1 calc R

loop_
_atom_site_aniso_label
_atom_site_aniso_U_11
_atom_site_aniso_U_22
_atom_site_aniso_U_33
_atom_site_aniso_U_23
_atom_site_aniso_U_13
_atom_site_aniso_U_12
O1 0.091(5) 0.121(6) 0.061(4) 0.025(4) 0.018(3) 0.062(5)
C11 0.081(8) 0.124(10) 0.071(7) 0.035(6) 0.031(6) 0.039(7)
O2 0.096(5) 0.100(5) 0.041(3) 0.006(3) 0.008(3) 0.053(4)
N1 0.070(5) 0.068(5) 0.044(4) 0.001(3) 0.008(3) 0.029(4)
N2 0.090(6) 0.107(7) 0.048(4) 0.017(4) 0.017(4) 0.062(5)
N3 0.083(6) 0.087(6) 0.033(3) 0.007(3) 0.004(3) 0.044(5)
N4 0.081(6) 0.084(6) 0.046(4) 0.004(4) 0.000(4) 0.041(5)
C1 0.070(7) 0.072(6) 0.059(6) 0.009(4) 0.017(5) 0.026(5)
C2 0.070(6) 0.074(6) 0.032(4) 0.001(4) 0.009(4) 0.032(5)
C3 0.088(7) 0.098(8) 0.052(5) 0.012(5) 0.013(5) 0.058(6)
C4 0.080(7) 0.083(7) 0.055(6) 0.005(5) 0.020(5) 0.033(6)
C5 0.086(7) 0.074(6) 0.044(5) -0.004(4) 0.001(5) 0.038(6)
C6 0.116(9) 0.084(7) 0.065(6) -0.010(5) -0.008(6) 0.056(7)

loop_
_atom_type_symbol
_atom_type_description
_atom_type_scat_dispersion_real
_atom_type_scat_dispersion_imag
_atom_type_scat_source
C C 0.0033 0.0016 'International Tables Vol C Tables 4.2.6.8 and 6.1.1.4'
N N 0.0061 0.0033 'International Tables Vol C Tables 4.2.6.8 and 6.1.1.4'
O O 0.0106 0.0060 'International Tables Vol C Tables 4.2.6.8 and 6.1.1.4'
Si Si 0.0817 0.0704 'International Tables Vol C Tables 4.2.6.8 and 6.1.1.4'
H H 0.0000 0.0000 'International Tables Vol C Tables 4.2.6.8 and 6.1.1.4'

loop_
_geom_angle_atom_site_label_1
_geom_angle_atom_site_label_2
_geom_angle_atom_site_label_3
_geom_angle
C1 C11 H11A 109.5
C1 C11 H11B 109.5
H11A C11 H11B 109.5
C1 C11 H11C 109.5
H11A C11 H11C 109.5
H11B C11 H11C 109.5
C1 N1 C2 120.9(8)
C1 N1 H1 119.6
C2 N1 H1 119.6
C2 N2 C3 120.2(8)
C2 N3 C5 126.6(8)
C2 N3 H3 116.7
C5 N3 H3 116.7
C5 N4 C6 122.9(9)
C5 N4 H4N 118.5
C6 N4 H4N 118.5
N1 C1 C4 119.9(8)
N1 C1 C11 117.0(9)
C4 C1 C11 123.0(10)
N2 C2 N3 120.3(7)
N2 C2 N1 121.8(9)
N3 C2 N1 117.8(8)
O1 C3 N2 120.5(9)
O1 C3 C4 119.0(10)
N2 C3 C4 120.3(9)
C1 C4 C3 116.7(10)
C1 C4 H4 121.7
C3 C4 H4 121.7
O2 C5 N4 122.8(9)
O2 C5 N3 121.9(9)
N4 C5 N3 115.3(8)
N4 C6 C7 116(4)
N4 C6 H6A 108.4
C7 C6 H6A 108.4
N4 C6 H6B 108.4
C7 C6 H6B 108.4
H6A C6 H6B 107.4
O3 Si1 O4 115.8(8)
O3 Si1 O5 109.7(8)
O4 Si1 O5 111.9(8)
O3 Si1 C8 109.9(11)
O4 Si1 C8 105.3(12)
O5 Si1 C8 103.4(12)
C41 O4 Si1 132.7(19)
O3 C31 C32 112.6(15)
O3 C31 H31A 109.1
C32 C31 H31A 109.1
O3 C31 H31B 109.1
C32 C31 H31B 109.1
H31A C31 H31B 107.8
C31 C32 H32A 109.5
C31 C32 H32B 109.5
H32A C32 H32B 109.5
C31 C32 H32C 109.5
H32A C32 H32C 109.5
H32B C32 H32C 109.5
C31 O3 Si1 128.7(14)
C51 O5 Si1 134(2)
O5 C51 C52 106(4)
O5 C51 H51A 110.6
C52 C51 H51A 110.6
O5 C51 H51B 110.6
C52 C51 H51B 110.6
H51A C51 H51B 108.8
C8 C7 C6 104.0(13)
C8 C7 H7A 111.0
C6 C7 H7A 111.0
C8 C7 H7B 111.0
C6 C7 H7B 111.0
H7A C7 H7B 109.0
C51 C52 H52A 109.5
C51 C52 H52B 109.5
H52A C52 H52B 109.5
C51 C52 H52C 109.5
H52A C52 H52C 109.5
H52B C52 H52C 109.5
O4 C41 C42 118(3)
O4 C41 H41A 107.7
C42 C41 H41A 107.7
O4 C41 H41B 107.7
C42 C41 H41B 107.7
H41A C41 H41B 107.1
C41 C42 H42A 109.5
C41 C42 H42B 109.5
H42A C42 H42B 109.5
C41 C42 H42C 109.5
H42A C42 H42C 109.5
H42B C42 H42C 109.5
C7 C8 Si1 138(2)
C7 C8 H8A 102.5
Si1 C8 H8A 102.5
C7 C8 H8B 102.5
Si1 C8 H8B 102.5
H8A C8 H8B 104.9

loop_
_geom_bond_atom_site_label_1
_geom_bond_atom_site_label_2
_geom_bond_distance
O1 C3 1.244(12)
C11 C1 1.519(13)
C11 H11A 0.9800
C11 H11B 0.9800
C11 H11C 0.9800
O2 C5 1.278(11)
N1 C1 1.354(13)
N1 C2 1.361(11)
N1 H1 0.8800
N2 C2 1.316(12)
N2 C3 1.342(14)
N3 C2 1.340(12)
N3 C5 1.383(13)
N3 H3 0.8800
N4 C5 1.353(13)
N4 C6 1.471(15)
N4 H4N 0.8800
C1 C4 1.377(15)
C3 C4 1.452(14)
C4 H4 0.9500
C6 C7 1.538(10)
C6 H6A 0.9900
C6 H6B 0.9900
Si1 O3 1.592(14)
Si1 O4 1.594(14)
Si1 O5 1.604(15)
Si1 C8 1.856(10)
O4 C41 1.360(16)
C31 O3 1.356(15)
C31 C32 1.519(9)
C31 H31A 0.9900
C31 H31B 0.9900
C32 H32A 0.9800
C32 H32B 0.9800
C32 H32C 0.9800
O5 C51 1.358(16)
C51 C52 1.543(10)
C51 H51A 0.9900
C51 H51B 0.9900
C7 C8 1.537(10)
C7 H7A 0.9900
C7 H7B 0.9900
C52 H52A 0.9800
C52 H52B 0.9800
C52 H52C 0.9800
C41 C42 1.540(10)
C41 H41A 0.9900
C41 H41B 0.9900
C42 H42A 0.9800
C42 H42B 0.9800
C42 H42C 0.9800
C8 H8A 0.9900
C8 H8B 0.9900

loop_
_geom_hbond_atom_site_label_D
_geom_hbond_atom_site_label_H
_geom_hbond_atom_site_label_A
_geom_hbond_distance_DH
_geom_hbond_distance_HA
_geom_hbond_distance_DA
_geom_hbond_angle_DHA
_geom_hbond_site_symmetry_A
N1 H1 O2 0.88 1.90 2.584(11) 132.8 .
N4 H4N O1 0.88 1.85 2.718(11) 168.1 16_554
N3 H3 N2 0.88 2.15 3.014(11) 165.6 16_554

loop_
_geom_torsion_atom_site_label_1
_geom_torsion_atom_site_label_2
_geom_torsion_atom_site_label_3
_geom_torsion_atom_site_label_4
_geom_torsion
C2 N1 C1 C4 -2.7(14)
C2 N1 C1 C11 178.2(10)
C3 N2 C2 N3 178.6(9)
C3 N2 C2 N1 1.9(15)
C5 N3 C2 N2 -170.3(9)
C5 N3 C2 N1 6.5(14)
C1 N1 C2 N2 -1.1(14)
C1 N1 C2 N3 -177.9(9)
C2 N2 C3 O1 175.7(10)
C2 N2 C3 C4 0.9(16)
N1 C1 C4 C3 5.3(14)
C11 C1 C4 C3 -175.7(11)
O1 C3 C4 C1 -179.3(10)
N2 C3 C4 C1 -4.5(15)
C6 N4 C5 O2 4.4(15)
C6 N4 C5 N3 -175.2(9)
C2 N3 C5 O2 -7.2(15)
C2 N3 C5 N4 172.4(9)
C5 N4 C6 C7 133.0(16)
O3 Si1 O4 C41 -58(3)
O5 Si1 O4 C41 69(3)
C8 Si1 O4 C41 -180(3)
C32 C31 O3 Si1 112.9(19)
O4 Si1 O3 C31 -45(2)
O5 Si1 O3 C31 -173.3(18)
C8 Si1 O3 C31 74(2)
O3 Si1 O5 C51 41(3)
O4 Si1 O5 C51 -89(2)
C8 Si1 O5 C51 158(3)
Si1 O5 C51 C52 98(4)
N4 C6 C7 C8 -84(5)
Si1 O4 C41 C42 -173(2)
C6 C7 C8 Si1 -166(3)
O3 Si1 C8 C7 28(6)
O4 Si1 C8 C7 154(6)
O5 Si1 C8 C7 -89(6)
